data_7234961
loop_
_publ_author_name
'Chen, Xiaoli'
'Cui, Hua-Li'
'Yang, Hua'
'Wang, Xiao'
'Liu, Ling'
'Ren, Yi Xia'
'Wang, Ji-Jiang'

_publ_section_title
;
 Reasonable Design, crystal Structure and sensing properties of Series
 Luminescent MOF Based on the Flexible Tetracarboxylate Ligand and
 N&#x2011;Donor Ligands
;
_journal_name_full CrystEngComm
_journal_paper_doi 10.1039/C9CE01186B
_journal_year 2019
_chemical_formula_moiety 'C40 H30 N4 O13 Zn2'
_chemical_formula_sum 'C40 H30 N4 O13 Zn2'
_chemical_formula_weight 905.42
_space_group_crystal_system triclinic
_space_group_IT_number 2
_space_group_name_Hall '-P 1'
_space_group_name_H-M_alt 'P -1'
_atom_sites_solution_hydrogens mixed
_audit_creation_method SHELXL-2016/6
_audit_update_record
;
2019-10-11 deposited with the CCDC.	2019-11-04 downloaded from the CCDC.
;
_cell_angle_alpha 71.816(2)
_cell_angle_beta 87.414(2)
_cell_angle_gamma 87.665(2)
_cell_formula_units_Z 2
_cell_length_a 10.2873(12)
_cell_length_b 11.9666(14)
_cell_length_c 15.7978(18)
_cell_measurement_reflns_used 2686
_cell_measurement_temperature 293(2)
_cell_measurement_theta_max 25.65
_cell_measurement_theta_min 2.36
_cell_volume 1845.0(4)
_computing_structure_refinement 'SHELXL-2016/6 (Sheldrick, 2016)'
_diffrn_ambient_temperature 293(2)
_diffrn_measured_fraction_theta_full 0.990
_diffrn_measured_fraction_theta_max 0.988
_diffrn_measurement_device_type 'CCD area detector'
_diffrn_measurement_method 'phi and omega scans'
_diffrn_radiation_type MoK\a
_diffrn_radiation_wavelength 0.71073
_diffrn_reflns_av_R_equivalents 0.0261
_diffrn_reflns_av_unetI/netI 0.0584
_diffrn_reflns_Laue_measured_fraction_full 0.990
_diffrn_reflns_Laue_measured_fraction_max 0.988
_diffrn_reflns_limit_h_max 12
_diffrn_reflns_limit_h_min -10
_diffrn_reflns_limit_k_max 13
_diffrn_reflns_limit_k_min -14
_diffrn_reflns_limit_l_max 15
_diffrn_reflns_limit_l_min -19
_diffrn_reflns_number 9695
_diffrn_reflns_point_group_measured_fraction_full 0.990
_diffrn_reflns_point_group_measured_fraction_max 0.988
_diffrn_reflns_theta_full 25.242
_diffrn_reflns_theta_max 25.498
_diffrn_reflns_theta_min 2.364
_exptl_absorpt_coefficient_mu 1.377
_exptl_absorpt_correction_T_max 0.946
_exptl_absorpt_correction_T_min 0.862
_exptl_absorpt_correction_type multi-scan
_exptl_crystal_colour colourless
_exptl_crystal_density_diffrn 1.630
_exptl_crystal_description block
_exptl_crystal_F_000 924
_exptl_crystal_size_max 0.280
_exptl_crystal_size_mid 0.090
_exptl_crystal_size_min 0.040
_refine_diff_density_max 0.902
_refine_diff_density_min -0.696
_refine_diff_density_rms 0.087
_refine_ls_extinction_method none
_refine_ls_goodness_of_fit_ref 0.959
_refine_ls_hydrogen_treatment mixed
_refine_ls_matrix_type full
_refine_ls_number_parameters 555
_refine_ls_number_reflns 6805
_refine_ls_number_restraints 6
_refine_ls_restrained_S_all 0.958
_refine_ls_R_factor_all 0.0729
_refine_ls_R_factor_gt 0.0475
_refine_ls_shift/su_max 0.000
_refine_ls_shift/su_mean 0.000
_refine_ls_structure_factor_coef Fsqd
_refine_ls_weighting_details 'w=1/[\s^2^(Fo^2^)+(0.0801P)^2^+0.0314P] where P=(Fo^2^+2Fc^2^)/3'
_refine_ls_weighting_scheme calc
_refine_ls_wR_factor_gt 0.1204
_refine_ls_wR_factor_ref 0.1297
_reflns_Friedel_coverage 0.000
_reflns_number_gt 4932
_reflns_number_total 6805
_reflns_threshold_expression 'I > 2\s(I)'
_cod_data_source_file c9ce01186b2.cif
_cod_data_source_block t_CCDC2
_cod_database_code 7234961
_shelx_shelxl_version_number 2016/6
_shelx_space_group_comment
;
The symmetry employed for this shelxl refinement is uniquely defined
by the following loop, which should always be used as a source of
symmetry information in preference to the above space-group names.
They are only intended as comments.
;
_shelx_estimated_absorpt_t_min 0.699
_shelx_estimated_absorpt_t_max 0.947

loop_
_space_group_symop_operation_xyz
'x, y, z'
'-x, -y, -z'

loop_
_atom_site_label
_atom_site_type_symbol
_atom_site_fract_x
_atom_site_fract_y
_atom_site_fract_z
_atom_site_U_iso_or_equiv
_atom_site_adp_type
_atom_site_occupancy
_atom_site_site_symmetry_order
_atom_site_calc_flag
_atom_site_refinement_flags_posn
_atom_site_refinement_flags_adp
_atom_site_refinement_flags_occupancy
_atom_site_disorder_assembly
_atom_site_disorder_group
Zn1 Zn 0.65957(4) 0.21512(4) 0.38049(3) 0.03124(14) Uani 1 1 d . . . . .
Zn2 Zn 0.70044(4) 0.60781(4) 0.11438(3) 0.03384(15) Uani 1 1 d . . . . .
O1 O 0.5505(3) 0.3725(2) 0.36604(17) 0.0376(6) Uani 1 1 d . . . . .
O2 O 0.4381(3) 0.3277(2) 0.49454(19) 0.0560(9) Uani 1 1 d . . . . .
O3 O 0.4805(3) 0.5289(2) 0.17565(18) 0.0409(7) Uani 1 1 d . . . . .
O4 O 0.6267(3) 0.6139(2) 0.23091(17) 0.0358(6) Uani 1 1 d . . . . .
O5 O 0.3745(3) 0.7735(2) 0.19283(16) 0.0351(6) Uani 1 1 d . . . . .
O6 O 0.5063(3) 1.0251(2) 0.38871(17) 0.0443(7) Uani 1 1 d . . . . .
O7 O 0.5702(3) 1.1838(2) 0.28321(17) 0.0375(6) Uani 1 1 d . . . . .
O8 O 0.3683(3) 1.2861(2) -0.00596(17) 0.0369(6) Uani 1 1 d . . . . .
O9 O 0.2945(4) 1.1478(3) -0.05540(19) 0.0567(9) Uani 1 1 d . . . . .
O10 O 0.6218(3) 0.1641(2) 0.51247(18) 0.0376(7) Uani 1 1 d D . . . .
O12 O 0.2179(5) 0.0736(4) 0.7992(4) 0.0876(13) Uani 1 1 d D . . . .
O13 O 0.2812(4) 0.2780(4) 0.6511(3) 0.0666(10) Uani 1 1 d D . . . .
O14 O 0.0446(7) 0.9537(6) 0.1816(4) 0.0633(18) Uiso 0.5 1 d . . P A 1
O14A O 0.0610(12) 0.0040(13) 0.0043(9) 0.153(5) Uiso 0.5 1 d . . P B 2
N1 N 0.8177(4) 0.0806(3) 0.3888(2) 0.0398(8) Uani 1 1 d . . . . .
N2 N 0.8291(3) 0.3138(3) 0.3578(2) 0.0332(7) Uani 1 1 d . . . . .
N3 N 0.7579(4) 0.4423(3) 0.1092(2) 0.0441(9) Uani 1 1 d . . . . .
N4 N 0.9014(3) 0.6199(3) 0.1165(2) 0.0442(9) Uani 1 1 d . . . . .
C1 C 0.4648(4) 0.3936(3) 0.4186(2) 0.0311(8) Uani 1 1 d . . . . .
C2 C 0.3907(4) 0.5097(3) 0.3856(2) 0.0287(8) Uani 1 1 d . . . . .
C3 C 0.4163(4) 0.5898(3) 0.3017(2) 0.0270(8) Uani 1 1 d . . . . .
C4 C 0.3459(4) 0.6962(3) 0.2768(2) 0.0289(8) Uani 1 1 d . . . . .
C5 C 0.2468(4) 0.7201(3) 0.3309(3) 0.0381(10) Uani 1 1 d . . . . .
H5 H 0.197132 0.789546 0.311617 0.046 Uiso 1 1 calc R U . . .
C6 C 0.2219(4) 0.6408(3) 0.4135(3) 0.0417(10) Uani 1 1 d . . . . .
H6 H 0.156223 0.657143 0.450714 0.050 Uiso 1 1 calc R U . . .
C7 C 0.2940(4) 0.5369(3) 0.4415(3) 0.0351(9) Uani 1 1 d . . . . .
H7 H 0.278024 0.484451 0.498068 0.042 Uiso 1 1 calc R U . . .
C8 C 0.5131(4) 0.5711(3) 0.2323(2) 0.0307(8) Uani 1 1 d . . . . .
C9 C 0.3916(4) 0.8915(3) 0.1847(2) 0.0284(8) Uani 1 1 d . . . . .
C10 C 0.4387(4) 0.9269(3) 0.2524(2) 0.0303(8) Uani 1 1 d . . . . .
H10A H 0.457738 0.871736 0.306898 0.036 Uiso 1 1 calc R U . . .
C11 C 0.4574(4) 1.0457(3) 0.2384(2) 0.0287(8) Uani 1 1 d . . . . .
C12 C 0.4267(4) 1.1268(3) 0.1575(2) 0.0301(8) Uani 1 1 d . . . . .
H12 H 0.437389 1.206471 0.148590 0.036 Uiso 1 1 calc R U . . .
C13 C 0.3803(4) 1.0907(3) 0.0895(2) 0.0301(8) Uani 1 1 d . . . . .
C14 C 0.3639(4) 0.9714(3) 0.1035(2) 0.0326(9) Uani 1 1 d . . . . .
H14 H 0.334354 0.945882 0.058050 0.039 Uiso 1 1 calc R U . . .
C15 C 0.5142(4) 1.0860(3) 0.3095(3) 0.0314(8) Uani 1 1 d . . . . .
C16 C 0.3450(4) 1.1794(3) 0.0022(3) 0.0352(9) Uani 1 1 d . . . . .
C17 C 0.8099(5) -0.0345(4) 0.4051(3) 0.0542(13) Uani 1 1 d . . . . .
H17 H 0.728275 -0.067668 0.412789 0.065 Uiso 1 1 calc R U . . .
C18 C 0.9223(6) -0.1082(4) 0.4111(4) 0.0666(16) Uani 1 1 d . . . . .
H18 H 0.914358 -0.188713 0.422367 0.080 Uiso 1 1 calc R U . . .
C19 C 1.0407(6) -0.0612(5) 0.4003(3) 0.0607(15) Uani 1 1 d . . . . .
H19 H 1.115017 -0.109450 0.405802 0.073 Uiso 1 1 calc R U . . .
C20 C 1.0518(5) 0.0598(4) 0.3810(3) 0.0521(12) Uani 1 1 d . . . . .
C21 C 1.1734(5) 0.1169(6) 0.3678(4) 0.0668(15) Uani 1 1 d . . . . .
H21 H 1.249745 0.072140 0.369312 0.080 Uiso 1 1 calc R U . . .
C22 C 1.1814(5) 0.2331(6) 0.3532(4) 0.0687(15) Uani 1 1 d . . . . .
H22 H 1.262386 0.267483 0.345344 0.082 Uiso 1 1 calc R U . . .
C23 C 1.0652(4) 0.3038(4) 0.3499(3) 0.0501(12) Uani 1 1 d . . . . .
C24 C 1.0647(5) 0.4268(5) 0.3375(3) 0.0568(13) Uani 1 1 d . . . . .
H24 H 1.142718 0.465943 0.329493 0.068 Uiso 1 1 calc R U . . .
C25 C 0.9502(5) 0.4864(4) 0.3374(3) 0.0492(11) Uani 1 1 d . . . . .
H25 H 0.949312 0.566267 0.331426 0.059 Uiso 1 1 calc R U . . .
C26 C 0.8339(4) 0.4280(3) 0.3463(3) 0.0385(9) Uani 1 1 d . . . . .
H26 H 0.756101 0.471036 0.344063 0.046 Uiso 1 1 calc R U . . .
C27 C 0.9437(4) 0.2515(4) 0.3603(2) 0.0365(9) Uani 1 1 d . . . . .
C28 C 0.9367(4) 0.1264(4) 0.3763(3) 0.0403(10) Uani 1 1 d . . . . .
C29 C 0.6861(6) 0.3558(4) 0.1073(4) 0.0706(17) Uani 1 1 d . . . . .
H29 H 0.596169 0.367461 0.105472 0.085 Uiso 1 1 calc R U . . .
C30 C 0.7398(7) 0.2450(5) 0.1080(5) 0.100(3) Uani 1 1 d . . . . .
H30 H 0.686636 0.184896 0.105995 0.120 Uiso 1 1 calc R U . . .
C31 C 0.8710(7) 0.2283(5) 0.1116(4) 0.093(2) Uani 1 1 d . . . . .
H31 H 0.907769 0.155411 0.113180 0.111 Uiso 1 1 calc R U . . .
C32 C 0.9498(6) 0.3164(4) 0.1129(3) 0.0619(15) Uani 1 1 d . . . . .
C33 C 1.0901(7) 0.3086(6) 0.1155(4) 0.078(2) Uani 1 1 d . . . . .
H33 H 1.131986 0.238004 0.116005 0.094 Uiso 1 1 calc R U . . .
C34 C 1.1617(6) 0.3974(7) 0.1171(4) 0.081(2) Uani 1 1 d . . . . .
H34 H 1.251874 0.388012 0.118649 0.098 Uiso 1 1 calc R U . . .
C35 C 1.1017(5) 0.5071(5) 0.1164(3) 0.0593(14) Uani 1 1 d . . . . .
C36 C 1.1723(5) 0.6022(7) 0.1202(4) 0.0784(19) Uani 1 1 d . . . . .
H36 H 1.262687 0.596929 0.121410 0.094 Uiso 1 1 calc R U . . .
C37 C 1.1075(6) 0.7030(6) 0.1223(4) 0.0762(17) Uani 1 1 d . . . . .
H37 H 1.153544 0.767200 0.124545 0.091 Uiso 1 1 calc R U . . .
C38 C 0.9716(5) 0.7094(5) 0.1210(3) 0.0581(13) Uani 1 1 d . . . . .
H38 H 0.928524 0.778309 0.123272 0.070 Uiso 1 1 calc R U . . .
C39 C 0.9658(4) 0.5197(4) 0.1151(3) 0.0444(11) Uani 1 1 d . . . . .
C40 C 0.8892(5) 0.4244(4) 0.1119(3) 0.0464(11) Uani 1 1 d . . . . .
H13A H 0.328(5) 0.301(5) 0.602(2) 0.08(2) Uiso 1 1 d D . . . .
H13B H 0.316(5) 0.319(4) 0.680(3) 0.064(16) Uiso 1 1 d D . . . .
H10 H 0.586(6) 0.098(3) 0.538(4) 0.11(2) Uiso 1 1 d D . . . .
H10B H 0.566(4) 0.215(4) 0.521(4) 0.079(19) Uiso 1 1 d D . . . .
H12B H 0.242(6) 0.075(5) 0.8502(18) 0.08(2) Uiso 1 1 d D . . . .
H12A H 0.233(8) 0.127(5) 0.749(2) 0.12(3) Uiso 1 1 d D . . . .

loop_
_atom_site_aniso_label
_atom_site_aniso_U_11
_atom_site_aniso_U_22
_atom_site_aniso_U_33
_atom_site_aniso_U_23
_atom_site_aniso_U_13
_atom_site_aniso_U_12
Zn1 0.0312(3) 0.0295(2) 0.0341(3) -0.01163(19) -0.00536(18) 0.00530(18)
Zn2 0.0352(3) 0.0315(2) 0.0302(3) -0.00457(19) 0.00056(19) 0.0102(2)
O1 0.0401(17) 0.0306(14) 0.0364(15) -0.0046(12) 0.0046(12) 0.0112(12)
O2 0.073(2) 0.0399(16) 0.0405(17) 0.0031(14) 0.0192(15) 0.0209(16)
O3 0.0431(18) 0.0452(16) 0.0409(16) -0.0237(13) -0.0045(13) 0.0115(13)
O4 0.0331(17) 0.0369(15) 0.0365(15) -0.0107(12) 0.0030(12) -0.0008(12)
O5 0.0511(18) 0.0200(12) 0.0350(15) -0.0102(11) -0.0022(12) 0.0032(12)
O6 0.056(2) 0.0426(16) 0.0309(16) -0.0043(13) -0.0061(13) -0.0095(14)
O7 0.0441(18) 0.0259(13) 0.0417(16) -0.0077(12) -0.0100(13) -0.0058(12)
O8 0.0472(18) 0.0258(14) 0.0334(15) -0.0031(11) -0.0051(12) 0.0049(12)
O9 0.085(3) 0.0434(17) 0.0392(17) -0.0075(14) -0.0253(17) 0.0039(17)
O10 0.051(2) 0.0262(15) 0.0331(15) -0.0059(12) -0.0011(13) 0.0019(14)
O12 0.105(4) 0.087(3) 0.085(4) -0.046(3) -0.008(3) -0.010(3)
O13 0.071(3) 0.079(3) 0.057(2) -0.030(2) 0.008(2) -0.020(2)
N1 0.042(2) 0.0411(19) 0.043(2) -0.0227(16) -0.0141(16) 0.0147(16)
N2 0.0319(19) 0.0355(18) 0.0334(17) -0.0125(14) -0.0067(14) 0.0067(14)
N3 0.046(2) 0.0314(18) 0.047(2) -0.0038(15) 0.0173(17) 0.0038(16)
N4 0.036(2) 0.058(2) 0.038(2) -0.0147(17) -0.0026(15) 0.0112(18)
C1 0.032(2) 0.0259(19) 0.036(2) -0.0122(17) 0.0003(17) 0.0018(16)
C2 0.032(2) 0.0225(18) 0.032(2) -0.0100(15) -0.0012(16) 0.0030(15)
C3 0.026(2) 0.0242(18) 0.034(2) -0.0133(15) -0.0016(15) 0.0009(15)
C4 0.034(2) 0.0240(18) 0.0299(19) -0.0101(15) -0.0036(16) -0.0005(16)
C5 0.044(3) 0.0252(19) 0.046(2) -0.0139(18) 0.0007(19) 0.0100(17)
C6 0.044(3) 0.035(2) 0.048(2) -0.0181(19) 0.014(2) 0.0053(19)
C7 0.040(2) 0.030(2) 0.032(2) -0.0062(16) 0.0058(17) 0.0018(17)
C8 0.032(2) 0.0238(18) 0.032(2) -0.0044(16) -0.0007(16) 0.0072(16)
C9 0.032(2) 0.0210(17) 0.033(2) -0.0104(15) -0.0015(16) 0.0024(15)
C10 0.034(2) 0.0236(18) 0.031(2) -0.0060(15) -0.0025(16) 0.0057(16)
C11 0.025(2) 0.0284(19) 0.033(2) -0.0112(16) 0.0006(15) 0.0013(15)
C12 0.032(2) 0.0213(17) 0.035(2) -0.0060(15) -0.0045(16) 0.0000(15)
C13 0.027(2) 0.0268(18) 0.034(2) -0.0067(16) -0.0039(16) 0.0041(15)
C14 0.039(2) 0.0254(19) 0.035(2) -0.0109(16) -0.0062(17) 0.0035(16)
C15 0.025(2) 0.030(2) 0.039(2) -0.0123(17) -0.0073(16) 0.0062(16)
C16 0.036(2) 0.032(2) 0.032(2) -0.0037(17) -0.0015(17) 0.0073(17)
C17 0.060(3) 0.042(3) 0.069(3) -0.029(2) -0.025(3) 0.017(2)
C18 0.086(5) 0.049(3) 0.078(4) -0.040(3) -0.033(3) 0.037(3)
C19 0.060(4) 0.073(4) 0.062(3) -0.041(3) -0.023(3) 0.039(3)
C20 0.049(3) 0.066(3) 0.047(3) -0.029(2) -0.013(2) 0.026(2)
C21 0.031(3) 0.097(4) 0.072(4) -0.028(3) -0.004(2) 0.027(3)
C22 0.031(3) 0.098(5) 0.072(4) -0.020(3) -0.003(2) 0.006(3)
C23 0.031(3) 0.074(3) 0.045(3) -0.017(2) -0.0056(19) 0.000(2)
C24 0.046(3) 0.069(3) 0.052(3) -0.012(2) -0.010(2) -0.013(3)
C25 0.051(3) 0.048(3) 0.046(3) -0.009(2) -0.006(2) -0.013(2)
C26 0.037(2) 0.040(2) 0.038(2) -0.0092(18) -0.0041(18) -0.0007(19)
C27 0.030(2) 0.051(2) 0.030(2) -0.0156(18) -0.0031(16) 0.0051(19)
C28 0.034(3) 0.055(3) 0.037(2) -0.023(2) -0.0099(18) 0.015(2)
C29 0.063(4) 0.039(3) 0.105(4) -0.022(3) 0.043(3) -0.007(3)
C30 0.099(6) 0.040(3) 0.153(6) -0.029(4) 0.072(5) -0.006(3)
C31 0.117(6) 0.036(3) 0.107(5) -0.006(3) 0.063(4) 0.014(3)
C32 0.073(4) 0.051(3) 0.049(3) -0.004(2) 0.019(2) 0.032(3)
C33 0.085(5) 0.086(4) 0.053(3) -0.013(3) 0.005(3) 0.061(4)
C34 0.056(4) 0.124(6) 0.061(4) -0.030(4) -0.005(3) 0.051(4)
C35 0.045(3) 0.094(4) 0.043(3) -0.030(3) -0.011(2) 0.029(3)
C36 0.033(3) 0.147(6) 0.068(4) -0.054(4) -0.012(3) 0.020(4)
C37 0.044(3) 0.116(5) 0.085(4) -0.054(4) -0.009(3) -0.009(3)
C38 0.040(3) 0.078(4) 0.066(3) -0.036(3) -0.008(2) 0.002(3)
C39 0.041(3) 0.061(3) 0.031(2) -0.015(2) -0.0086(18) 0.024(2)
C40 0.054(3) 0.044(2) 0.031(2) -0.0012(19) 0.0083(19) 0.020(2)

loop_
_atom_type_symbol
_atom_type_description
_atom_type_scat_dispersion_real
_atom_type_scat_dispersion_imag
_atom_type_scat_source
C C 0.0033 0.0016 'International Tables Vol C Tables 4.2.6.8 and 6.1.1.4'
H H 0.0000 0.0000 'International Tables Vol C Tables 4.2.6.8 and 6.1.1.4'
N N 0.0061 0.0033 'International Tables Vol C Tables 4.2.6.8 and 6.1.1.4'
O O 0.0106 0.0060 'International Tables Vol C Tables 4.2.6.8 and 6.1.1.4'
Zn Zn 0.2839 1.4301 'International Tables Vol C Tables 4.2.6.8 and 6.1.1.4'

loop_
_geom_angle_atom_site_label_1
_geom_angle_atom_site_label_2
_geom_angle_atom_site_label_3
_geom_angle
_geom_angle_site_symmetry_1
_geom_angle_site_symmetry_3
O7 Zn1 O10 131.28(12) 1_545 .
O7 Zn1 N2 122.14(11) 1_545 .
O10 Zn1 N2 106.56(12) . .
O7 Zn1 O1 92.28(11) 1_545 .
O10 Zn1 O1 90.32(11) . .
N2 Zn1 O1 88.27(12) . .
O7 Zn1 N1 95.53(11) 1_545 .
O10 Zn1 N1 94.02(12) . .
N2 Zn1 N1 76.80(13) . .
O1 Zn1 N1 165.07(12) . .
O8 Zn2 O4 119.38(11) 2_675 .
O8 Zn2 N3 115.55(13) 2_675 .
O4 Zn2 N3 115.55(12) . .
O8 Zn2 N4 111.29(13) 2_675 .
O4 Zn2 N4 107.50(12) . .
N3 Zn2 N4 80.14(15) . .
O8 Zn2 C8 106.50(12) 2_675 .
O4 Zn2 C8 29.50(11) . .
N3 Zn2 C8 104.80(12) . .
N4 Zn2 C8 135.01(13) . .
C1 O1 Zn1 128.1(2) . .
C8 O4 Zn2 101.5(2) . .
C4 O5 C9 118.3(3) . .
C15 O7 Zn1 111.6(2) . 1_565
C16 O8 Zn2 111.5(2) . 2_675
Zn1 O10 H10 120(4) . .
Zn1 O10 H10B 105(4) . .
H10 O10 H10B 104(6) . .
H12B O12 H12A 126(7) . .
H13A O13 H13B 99(5) . .
C17 N1 C28 117.8(4) . .
C17 N1 Zn1 129.4(3) . .
C28 N1 Zn1 112.8(3) . .
C26 N2 C27 118.2(4) . .
C26 N2 Zn1 125.9(3) . .
C27 N2 Zn1 115.8(3) . .
C29 N3 C40 118.4(4) . .
C29 N3 Zn2 129.0(3) . .
C40 N3 Zn2 112.6(3) . .
C38 N4 C39 117.9(4) . .
C38 N4 Zn2 129.4(3) . .
C39 N4 Zn2 112.7(3) . .
O2 C1 O1 125.2(4) . .
O2 C1 C2 118.4(3) . .
O1 C1 C2 116.4(3) . .
C3 C2 C7 119.5(3) . .
C3 C2 C1 122.0(3) . .
C7 C2 C1 118.5(3) . .
C4 C3 C2 118.6(3) . .
C4 C3 C8 115.6(3) . .
C2 C3 C8 125.8(3) . .
C5 C4 O5 121.6(3) . .
C5 C4 C3 121.4(3) . .
O5 C4 C3 116.8(3) . .
C6 C5 C4 119.5(4) . .
C6 C5 H5 120.2 . .
C4 C5 H5 120.2 . .
C5 C6 C7 120.2(4) . .
C5 C6 H6 119.9 . .
C7 C6 H6 119.9 . .
C6 C7 C2 120.6(4) . .
C6 C7 H7 119.7 . .
C2 C7 H7 119.7 . .
O3 C8 O4 122.6(4) . .
O3 C8 C3 121.2(4) . .
O4 C8 C3 115.8(3) . .
O3 C8 Zn2 73.8(2) . .
O4 C8 Zn2 49.02(17) . .
C3 C8 Zn2 160.7(3) . .
C14 C9 C10 121.2(3) . .
C14 C9 O5 116.1(3) . .
C10 C9 O5 122.6(3) . .
C9 C10 C11 119.4(3) . .
C9 C10 H10A 120.3 . .
C11 C10 H10A 120.3 . .
C12 C11 C10 119.6(3) . .
C12 C11 C15 120.0(3) . .
C10 C11 C15 120.4(3) . .
C11 C12 C13 120.8(3) . .
C11 C12 H12 119.6 . .
C13 C12 H12 119.6 . .
C12 C13 C14 119.2(3) . .
C12 C13 C16 120.6(3) . .
C14 C13 C16 120.2(3) . .
C9 C14 C13 119.7(3) . .
C9 C14 H14 120.1 . .
C13 C14 H14 120.1 . .
O6 C15 O7 123.1(3) . .
O6 C15 C11 120.7(3) . .
O7 C15 C11 116.2(3) . .
O9 C16 O8 123.9(3) . .
O9 C16 C13 120.3(3) . .
O8 C16 C13 115.8(3) . .
N1 C17 C18 121.8(5) . .
N1 C17 H17 119.1 . .
C18 C17 H17 119.1 . .
C19 C18 C17 119.6(5) . .
C19 C18 H18 120.2 . .
C17 C18 H18 120.2 . .
C18 C19 C20 119.9(5) . .
C18 C19 H19 120.1 . .
C20 C19 H19 120.1 . .
C28 C20 C19 117.1(5) . .
C28 C20 C21 119.4(5) . .
C19 C20 C21 123.6(5) . .
C22 C21 C20 122.3(5) . .
C22 C21 H21 118.8 . .
C20 C21 H21 118.8 . .
C21 C22 C23 119.8(5) . .
C21 C22 H22 120.1 . .
C23 C22 H22 120.1 . .
C27 C23 C24 116.7(4) . .
C27 C23 C22 119.7(5) . .
C24 C23 C22 123.6(5) . .
C25 C24 C23 119.7(5) . .
C25 C24 H24 120.2 . .
C23 C24 H24 120.2 . .
C24 C25 C26 119.8(4) . .
C24 C25 H25 120.1 . .
C26 C25 H25 120.1 . .
N2 C26 C25 122.9(4) . .
N2 C26 H26 118.6 . .
C25 C26 H26 118.6 . .
N2 C27 C23 122.7(4) . .
N2 C27 C28 117.5(4) . .
C23 C27 C28 119.8(4) . .
N1 C28 C20 123.8(4) . .
N1 C28 C27 117.1(4) . .
C20 C28 C27 119.0(4) . .
N3 C29 C30 122.4(6) . .
N3 C29 H29 118.8 . .
C30 C29 H29 118.8 . .
C31 C30 C29 118.4(6) . .
C31 C30 H30 120.8 . .
C29 C30 H30 120.8 . .
C30 C31 C32 121.2(5) . .
C30 C31 H31 119.4 . .
C32 C31 H31 119.4 . .
C31 C32 C40 117.2(5) . .
C31 C32 C33 125.6(5) . .
C40 C32 C33 117.2(6) . .
C34 C33 C32 122.9(5) . .
C34 C33 H33 118.5 . .
C32 C33 H33 118.5 . .
C33 C34 C35 120.5(6) . .
C33 C34 H34 119.8 . .
C35 C34 H34 119.8 . .
C36 C35 C39 117.9(5) . .
C36 C35 C34 122.8(5) . .
C39 C35 C34 119.3(6) . .
C37 C36 C35 119.3(5) . .
C37 C36 H36 120.4 . .
C35 C36 H36 120.4 . .
C36 C37 C38 119.7(6) . .
C36 C37 H37 120.1 . .
C38 C37 H37 120.1 . .
N4 C38 C37 122.3(5) . .
N4 C38 H38 118.9 . .
C37 C38 H38 118.9 . .
N4 C39 C35 122.9(5) . .
N4 C39 C40 117.1(4) . .
C35 C39 C40 120.0(4) . .
N3 C40 C32 122.5(5) . .
N3 C40 C39 117.5(4) . .
C32 C40 C39 120.1(5) . .

loop_
_geom_bond_atom_site_label_1
_geom_bond_atom_site_label_2
_geom_bond_distance
_geom_bond_site_symmetry_2
Zn1 O7 1.966(2) 1_545
Zn1 O10 2.006(3) .
Zn1 N2 2.100(3) .
Zn1 O1 2.107(3) .
Zn1 N1 2.220(3) .
Zn2 O8 1.930(2) 2_675
Zn2 O4 1.981(3) .
Zn2 N3 2.069(3) .
Zn2 N4 2.081(4) .
Zn2 C8 2.571(4) .
O1 C1 1.256(5) .
O2 C1 1.239(4) .
O3 C8 1.221(4) .
O4 C8 1.292(5) .
O5 C4 1.387(4) .
O5 C9 1.394(4) .
O6 C15 1.236(4) .
O7 C15 1.266(4) .
O8 C16 1.275(4) .
O9 C16 1.231(5) .
O10 H10 0.858(10) .
O10 H10B 0.857(10) .
O12 H12B 0.858(10) .
O12 H12A 0.858(10) .
O13 H13A 0.866(10) .
O13 H13B 0.861(10) .
O14A O14A 1.28(2) 2
N1 C17 1.325(5) .
N1 C28 1.344(5) .
N2 C26 1.324(5) .
N2 C27 1.364(5) .
N3 C29 1.305(6) .
N3 C40 1.360(6) .
N4 C38 1.337(6) .
N4 C39 1.352(5) .
C1 C2 1.511(5) .
C2 C3 1.393(5) .
C2 C7 1.396(5) .
C3 C4 1.392(5) .
C3 C8 1.510(5) .
C4 C5 1.380(5) .
C5 C6 1.373(5) .
C5 H5 0.9300 .
C6 C7 1.379(5) .
C6 H6 0.9300 .
C7 H7 0.9300 .
C9 C14 1.374(5) .
C9 C10 1.381(5) .
C10 C11 1.389(5) .
C10 H10A 0.9300 .
C11 C12 1.383(5) .
C11 C15 1.503(5) .
C12 C13 1.386(5) .
C12 H12 0.9300 .
C13 C14 1.391(5) .
C13 C16 1.502(5) .
C14 H14 0.9300 .
C17 C18 1.414(7) .
C17 H17 0.9300 .
C18 C19 1.344(8) .
C18 H18 0.9300 .
C19 C20 1.392(7) .
C19 H19 0.9300 .
C20 C28 1.391(6) .
C20 C21 1.426(8) .
C21 C22 1.341(8) .
C21 H21 0.9300 .
C22 C23 1.430(7) .
C22 H22 0.9300 .
C23 C27 1.401(6) .
C23 C24 1.422(7) .
C24 C25 1.352(7) .
C24 H24 0.9300 .
C25 C26 1.390(6) .
C25 H25 0.9300 .
C26 H26 0.9300 .
C27 C28 1.443(6) .
C29 C30 1.413(7) .
C29 H29 0.9300 .
C30 C31 1.357(9) .
C30 H30 0.9300 .
C31 C32 1.362(8) .
C31 H31 0.9300 .
C32 C40 1.408(6) .
C32 C33 1.443(8) .
C33 C34 1.325(9) .
C33 H33 0.9300 .
C34 C35 1.425(8) .
C34 H34 0.9300 .
C35 C36 1.393(8) .
C35 C39 1.400(6) .
C36 C37 1.362(9) .
C36 H36 0.9300 .
C37 C38 1.398(7) .
C37 H37 0.9300 .
C38 H38 0.9300 .
C39 C40 1.427(7) .

loop_
_geom_torsion_atom_site_label_1
_geom_torsion_atom_site_label_2
_geom_torsion_atom_site_label_3
_geom_torsion_atom_site_label_4
_geom_torsion
_geom_torsion_site_symmetry_1
Zn1 O1 C1 O2 8.0(6) .
Zn1 O1 C1 C2 -172.6(2) .
O2 C1 C2 C3 178.8(4) .
O1 C1 C2 C3 -0.5(5) .
O2 C1 C2 C7 -0.9(6) .
O1 C1 C2 C7 179.7(4) .
C7 C2 C3 C4 1.3(5) .
C1 C2 C3 C4 -178.5(3) .
C7 C2 C3 C8 -177.1(4) .
C1 C2 C3 C8 3.1(6) .
C9 O5 C4 C5 50.6(5) .
C9 O5 C4 C3 -133.5(3) .
C2 C3 C4 C5 -4.1(5) .
C8 C3 C4 C5 174.4(4) .
C2 C3 C4 O5 179.9(3) .
C8 C3 C4 O5 -1.5(5) .
O5 C4 C5 C6 179.9(3) .
C3 C4 C5 C6 4.1(6) .
C4 C5 C6 C7 -1.2(6) .
C5 C6 C7 C2 -1.6(6) .
C3 C2 C7 C6 1.5(6) .
C1 C2 C7 C6 -178.7(4) .
Zn2 O4 C8 O3 7.1(4) .
Zn2 O4 C8 C3 -165.5(2) .
C4 C3 C8 O3 -86.9(4) .
C2 C3 C8 O3 91.5(5) .
C4 C3 C8 O4 85.8(4) .
C2 C3 C8 O4 -95.8(4) .
C4 C3 C8 Zn2 51.0(9) .
C2 C3 C8 Zn2 -130.6(7) .
C4 O5 C9 C14 -152.8(3) .
C4 O5 C9 C10 29.8(5) .
C14 C9 C10 C11 0.6(6) .
O5 C9 C10 C11 177.8(4) .
C9 C10 C11 C12 1.0(6) .
C9 C10 C11 C15 -177.3(3) .
C10 C11 C12 C13 -1.5(6) .
C15 C11 C12 C13 176.8(4) .
C11 C12 C13 C14 0.4(6) .
C11 C12 C13 C16 179.0(4) .
C10 C9 C14 C13 -1.7(6) .
O5 C9 C14 C13 -179.0(4) .
C12 C13 C14 C9 1.2(6) .
C16 C13 C14 C9 -177.5(4) .
Zn1 O7 C15 O6 7.1(5) 1_565
Zn1 O7 C15 C11 -172.4(2) 1_565
C12 C11 C15 O6 158.1(4) .
C10 C11 C15 O6 -23.7(6) .
C12 C11 C15 O7 -22.4(5) .
C10 C11 C15 O7 155.8(4) .
Zn2 O8 C16 O9 5.5(5) 2_675
Zn2 O8 C16 C13 -173.0(3) 2_675
C12 C13 C16 O9 -174.4(4) .
C14 C13 C16 O9 4.3(6) .
C12 C13 C16 O8 4.1(6) .
C14 C13 C16 O8 -177.2(4) .
C28 N1 C17 C18 1.2(6) .
Zn1 N1 C17 C18 -177.7(3) .
N1 C17 C18 C19 0.2(8) .
C17 C18 C19 C20 -1.8(8) .
C18 C19 C20 C28 1.8(7) .
C18 C19 C20 C21 -179.4(5) .
C28 C20 C21 C22 1.9(8) .
C19 C20 C21 C22 -176.9(5) .
C20 C21 C22 C23 -0.5(8) .
C21 C22 C23 C27 -1.2(7) .
C21 C22 C23 C24 178.1(5) .
C27 C23 C24 C25 0.9(6) .
C22 C23 C24 C25 -178.4(4) .
C23 C24 C25 C26 -2.3(7) .
C27 N2 C26 C25 -0.5(6) .
Zn1 N2 C26 C25 175.6(3) .
C24 C25 C26 N2 2.1(6) .
C26 N2 C27 C23 -1.0(6) .
Zn1 N2 C27 C23 -177.4(3) .
C26 N2 C27 C28 177.7(3) .
Zn1 N2 C27 C28 1.2(4) .
C24 C23 C27 N2 0.8(6) .
C22 C23 C27 N2 -180.0(4) .
C24 C23 C27 C28 -177.8(4) .
C22 C23 C27 C28 1.5(6) .
C17 N1 C28 C20 -1.2(6) .
Zn1 N1 C28 C20 177.9(3) .
C17 N1 C28 C27 -178.9(4) .
Zn1 N1 C28 C27 0.2(4) .
C19 C20 C28 N1 -0.3(6) .
C21 C20 C28 N1 -179.2(4) .
C19 C20 C28 C27 177.3(4) .
C21 C20 C28 C27 -1.6(6) .
N2 C27 C28 N1 -0.9(5) .
C23 C27 C28 N1 177.7(4) .
N2 C27 C28 C20 -178.7(3) .
C23 C27 C28 C20 -0.1(6) .
C40 N3 C29 C30 0.0(8) .
Zn2 N3 C29 C30 -177.0(4) .
N3 C29 C30 C31 0.6(10) .
C29 C30 C31 C32 -1.2(10) .
C30 C31 C32 C40 1.1(9) .
C30 C31 C32 C33 -179.1(6) .
C31 C32 C33 C34 -179.7(6) .
C40 C32 C33 C34 0.1(8) .
C32 C33 C34 C35 0.1(9) .
C33 C34 C35 C36 178.4(5) .
C33 C34 C35 C39 0.7(8) .
C39 C35 C36 C37 -0.2(8) .
C34 C35 C36 C37 -177.9(5) .
C35 C36 C37 C38 0.3(9) .
C39 N4 C38 C37 1.4(7) .
Zn2 N4 C38 C37 179.6(4) .
C36 C37 C38 N4 -0.9(8) .
C38 N4 C39 C35 -1.2(6) .
Zn2 N4 C39 C35 -179.8(3) .
C38 N4 C39 C40 178.9(4) .
Zn2 N4 C39 C40 0.4(5) .
C36 C35 C39 N4 0.7(7) .
C34 C35 C39 N4 178.4(4) .
C36 C35 C39 C40 -179.5(4) .
C34 C35 C39 C40 -1.7(7) .
C29 N3 C40 C32 -0.1(6) .
Zn2 N3 C40 C32 177.4(3) .
C29 N3 C40 C39 -179.3(4) .
Zn2 N3 C40 C39 -1.8(5) .
C31 C32 C40 N3 -0.4(7) .
C33 C32 C40 N3 179.8(4) .
C31 C32 C40 C39 178.7(5) .
C33 C32 C40 C39 -1.1(6) .
N4 C39 C40 N3 1.0(6) .
C35 C39 C40 N3 -178.9(4) .
N4 C39 C40 C32 -178.2(4) .
C35 C39 C40 C32 1.9(6) .
